data_4325894
loop_
_publ_author_name
'Gabriel E. B\"uchel'
'Iryna N. Stepanenko'
'Michaela Hejl'
'Michael A. Jakupec'
'Bernhard K. Keppler'
'Vladimir B. Arion'

_publ_section_title
;
 En Route to Osmium Analogues of KP1019: Synthesis, Structure,
 Spectroscopic Properties and Antiproliferative Activity of
 trans-[OsIVCl4(Hazole)2]
;
_journal_name_full 'Inorganic Chemistry'
_journal_page_first 7690
_journal_page_last 7697
_journal_paper_doi 10.1021/ic200728b
_journal_volume 50
_journal_year 2011
_chemical_formula_moiety 'C42 H42 N28 O14, C6 H8 C14 N4 Os, 4(H2 O), 7.25O'
_chemical_formula_sum 'C48 H72.5 Cl4 N32 O25.25 Os'
_chemical_formula_weight 1833.88
_chemical_name_systematic
; 
trans-tetrachlorido-bis(1H-pyrazole)osmium(IV)-cucurbit[7]uril
hydrate 
;
_space_group_IT_number 29
_symmetry_cell_setting orthorhombic
_symmetry_space_group_name_Hall 'P 2c -2ac'
_symmetry_space_group_name_H-M 'P c a 21'
_atom_sites_solution_hydrogens geom
_atom_sites_solution_primary direct
_atom_sites_solution_secondary difmap
_audit_creation_method SHELXL-97
_cell_angle_alpha 90.00
_cell_angle_beta 90.00
_cell_angle_gamma 90.00
_cell_formula_units_Z 4
_cell_length_a 31.5673(9)
_cell_length_b 16.9392(6)
_cell_length_c 14.3896(5)
_cell_measurement_reflns_used 9896
_cell_measurement_temperature 100(2)
_cell_measurement_theta_max 23.42
_cell_measurement_theta_min 2.68
_cell_volume 7694.5(4)
_computing_structure_refinement 'SHELXL-97 (Sheldrick, 1997)'
_computing_structure_solution 'SHELXS-97 (Sheldrick, 1990)'
_diffrn_ambient_temperature 100(2)
_diffrn_measured_fraction_theta_full 0.990
_diffrn_measured_fraction_theta_max 0.990
_diffrn_radiation_monochromator graphite
_diffrn_radiation_source 'fine-focus sealed tube'
_diffrn_radiation_type MoK\a
_diffrn_radiation_wavelength 0.71073
_diffrn_reflns_av_R_equivalents 0.1029
_diffrn_reflns_av_sigmaI/netI 0.0690
_diffrn_reflns_limit_h_max 37
_diffrn_reflns_limit_h_min -37
_diffrn_reflns_limit_k_max 20
_diffrn_reflns_limit_k_min -20
_diffrn_reflns_limit_l_max 17
_diffrn_reflns_limit_l_min -17
_diffrn_reflns_number 123966
_diffrn_reflns_theta_full 25.31
_diffrn_reflns_theta_max 25.31
_diffrn_reflns_theta_min 1.76
_exptl_absorpt_coefficient_mu 1.890
_exptl_absorpt_correction_T_max 0.9282
_exptl_absorpt_correction_T_min 0.7037
_exptl_absorpt_correction_type multi-scan
_exptl_absorpt_process_details SADABS
_exptl_crystal_colour colorless
_exptl_crystal_density_diffrn 1.583
_exptl_crystal_description plate
_exptl_crystal_F_000 3722
_exptl_crystal_size_max 0.20
_exptl_crystal_size_mid 0.18
_exptl_crystal_size_min 0.04
_refine_diff_density_max 1.317
_refine_diff_density_min -0.965
_refine_diff_density_rms 0.130
_refine_ls_abs_structure_details 'Flack H D (1983), Acta Cryst. A39, 876-881'
_refine_ls_abs_structure_Flack -0.024(7)
_refine_ls_extinction_method none
_refine_ls_goodness_of_fit_ref 1.050
_refine_ls_hydrogen_treatment constr
_refine_ls_matrix_type full
_refine_ls_number_parameters 1038
_refine_ls_number_reflns 13832
_refine_ls_number_restraints 43
_refine_ls_restrained_S_all 1.048
_refine_ls_R_factor_all 0.0714
_refine_ls_R_factor_gt 0.0486
_refine_ls_shift/su_max 0.001
_refine_ls_shift/su_mean 0.000
_refine_ls_structure_factor_coef Fsqd
_refine_ls_weighting_details 'calc w=1/[\s^2^(Fo^2^)+(0.0636P)^2^+24.5976P] where P=(Fo^2^+2Fc^2^)/3'
_refine_ls_weighting_scheme calc
_refine_ls_wR_factor_gt 0.1187
_refine_ls_wR_factor_ref 0.1310
_reflns_number_gt 10892
_reflns_number_total 13832
_reflns_threshold_expression >2sigma(I)
_cod_data_source_file ic200728b_si_002_3.cif
_cod_data_source_block gabu299
_cod_original_formula_sum 'C48 H72.50 Cl4 N32 O25.25 Os'
_cod_database_code 4325894

loop_
_symmetry_equiv_pos_as_xyz
'x, y, z'
'-x, -y, z+1/2'
'-x+1/2, y, z+1/2'
'x+1/2, -y, z'

loop_
_atom_site_label
_atom_site_type_symbol
_atom_site_fract_x
_atom_site_fract_y
_atom_site_fract_z
_atom_site_U_iso_or_equiv
_atom_site_adp_type
_atom_site_occupancy
_atom_site_symmetry_multiplicity
_atom_site_calc_flag
_atom_site_refinement_flags
Os1 Os 0.203437(8) 0.218447(16) 0.80800(3) 0.01808(9) Uani 1 1 d .
Cl1 Cl 0.15294(6) 0.22544(13) 0.68491(15) 0.0244(5) Uani 1 1 d .
Cl2 Cl 0.24436(6) 0.31709(13) 0.73534(16) 0.0267(5) Uani 1 1 d .
Cl3 Cl 0.25390(6) 0.20767(13) 0.93039(15) 0.0240(5) Uani 1 1 d .
Cl4 Cl 0.16143(6) 0.11999(13) 0.88261(15) 0.0237(5) Uani 1 1 d .
N1 N 0.2384(2) 0.1355(4) 0.7344(5) 0.0202(16) Uani 1 1 d .
N2 N 0.2511(2) 0.1471(4) 0.6438(5) 0.0236(16) Uani 1 1 d .
H2 H 0.2419 0.1848 0.6068 0.028 Uiso 1 1 calc R
N6 N 0.1723(2) 0.3059(4) 0.8827(5) 0.0201(16) Uani 1 1 d .
N7 N 0.1547(2) 0.3709(4) 0.8443(5) 0.0264(17) Uani 1 1 d .
H7 H 0.1534 0.3793 0.7840 0.032 Uiso 1 1 calc R
C3 C 0.2797(3) 0.0917(6) 0.6208(7) 0.028(2) Uani 1 1 d .
H3 H 0.2938 0.0875 0.5627 0.033 Uiso 1 1 calc R
C4 C 0.2849(2) 0.0430(5) 0.6940(6) 0.025(2) Uani 1 1 d .
H4 H 0.3026 -0.0023 0.6971 0.030 Uiso 1 1 calc R
C5 C 0.2591(2) 0.0727(5) 0.7640(6) 0.0184(18) Uani 1 1 d .
H5 H 0.2566 0.0508 0.8245 0.022 Uiso 1 1 calc R
C8 C 0.1398(3) 0.4197(6) 0.9064(7) 0.029(2) Uani 1 1 d U
H8 H 0.1273 0.4697 0.8941 0.035 Uiso 1 1 calc R
C9 C 0.1453(3) 0.3862(6) 0.9927(7) 0.032(2) Uani 1 1 d .
H9 H 0.1367 0.4068 1.0511 0.039 Uiso 1 1 calc R
C10 C 0.1670(2) 0.3131(5) 0.9749(6) 0.0202(19) Uani 1 1 d .
H10 H 0.1760 0.2762 1.0206 0.024 Uiso 1 1 calc R
C21 C -0.0355(3) 0.6158(6) 0.4227(7) 0.032(2) Uani 1 1 d .
C22 C 0.0124(3) 0.6606(6) 0.1758(6) 0.029(2) Uani 1 1 d .
C23 C -0.0352(3) 0.8676(6) 0.4742(6) 0.031(2) Uani 1 1 d .
C24 C 0.0152(3) 0.8923(6) 0.2344(7) 0.027(2) Uani 1 1 d .
C25 C 0.0485(3) 0.9954(6) 0.6021(7) 0.031(2) Uani 1 1 d .
C26 C 0.1089(2) 1.0067(6) 0.3709(7) 0.028(2) Uani 1 1 d .
C27 C 0.1462(3) 0.8770(6) 0.6855(6) 0.029(2) Uani 1 1 d .
C28 C 0.2211(3) 0.9213(6) 0.4789(7) 0.027(2) Uani 1 1 d .
C29 C 0.1941(3) 0.6348(5) 0.6975(6) 0.028(2) Uani 1 1 d .
C30 C 0.2630(3) 0.6858(7) 0.4804(8) 0.036(3) Uani 1 1 d .
C31 C 0.1572(3) 0.4213(5) 0.5958(6) 0.023(2) Uani 1 1 d .
C32 C 0.2105(3) 0.4901(6) 0.3696(7) 0.034(2) Uani 1 1 d .
C33 C 0.0494(3) 0.4265(6) 0.4626(7) 0.029(2) Uani 1 1 d .
C34 C 0.1012(3) 0.4753(6) 0.2269(6) 0.032(2) Uani 1 1 d .
C35 C -0.0480(3) 0.6611(6) 0.2701(6) 0.024(2) Uani 1 1 d .
H35 H -0.0779 0.6622 0.2472 0.029 Uiso 1 1 calc R
C36 C -0.0674(3) 0.7480(6) 0.4061(6) 0.026(2) Uani 1 1 d .
H36A H -0.0737 0.7378 0.4725 0.032 Uiso 1 1 calc R
H36B H -0.0949 0.7532 0.3734 0.032 Uiso 1 1 calc R
C37 C -0.0291(3) 0.7830(5) 0.1755(6) 0.025(2) Uani 1 1 d .
H37A H -0.0594 0.7850 0.1582 0.030 Uiso 1 1 calc R
H37B H -0.0124 0.7920 0.1182 0.030 Uiso 1 1 calc R
C38 C -0.0483(2) 0.8704(5) 0.3142(8) 0.0259(18) Uani 1 1 d .
H38 H -0.0783 0.8767 0.2930 0.031 Uiso 1 1 calc R
C39 C -0.0290(3) 0.9485(6) 0.3469(6) 0.025(2) Uani 1 1 d .
H39 H -0.0465 0.9945 0.3265 0.030 Uiso 1 1 calc R
C40 C -0.0168(3) 1.0060(6) 0.5088(7) 0.033(2) Uani 1 1 d .
H40A H -0.0294 0.9949 0.5704 0.040 Uiso 1 1 calc R
H40B H -0.0294 1.0556 0.4852 0.040 Uiso 1 1 calc R
C41 C 0.0380(2) 1.0214(5) 0.2973(8) 0.031(2) Uani 1 1 d .
H41A H 0.0542 1.0212 0.2383 0.037 Uiso 1 1 calc R
H41B H 0.0185 1.0671 0.2957 0.037 Uiso 1 1 calc R
C42 C 0.0562(3) 1.0670(6) 0.4607(7) 0.029(2) Uani 1 1 d .
H42 H 0.0439 1.1209 0.4519 0.035 Uiso 1 1 calc R
C43 C 0.0985(3) 1.0702(6) 0.5151(6) 0.026(2) Uani 1 1 d .
H43 H 0.1084 1.1256 0.5247 0.031 Uiso 1 1 calc R
C44 C 0.1185(2) 1.0124(6) 0.6732(6) 0.026(2) Uani 1 1 d .
H44A H 0.1031 0.9961 0.7299 0.031 Uiso 1 1 calc R
H44B H 0.1347 1.0608 0.6885 0.031 Uiso 1 1 calc R
C45 C 0.1727(3) 1.0352(5) 0.4606(6) 0.025(2) Uani 1 1 d .
H45A H 0.1846 1.0345 0.3970 0.030 Uiso 1 1 calc R
H45B H 0.1790 1.0875 0.4882 0.030 Uiso 1 1 calc R
C46 C 0.1903(2) 0.9712(5) 0.6154(6) 0.021(2) Uani 1 1 d .
H46 H 0.2016 1.0200 0.6458 0.026 Uiso 1 1 calc R
C47 C 0.2175(3) 0.8960(6) 0.6400(7) 0.031(2) Uani 1 1 d .
H47 H 0.2392 0.9071 0.6891 0.037 Uiso 1 1 calc R
C48 C 0.1977(3) 0.7754(5) 0.7340(7) 0.029(2) Uani 1 1 d .
H48A H 0.2207 0.7937 0.7757 0.035 Uiso 1 1 calc R
H48B H 0.1732 0.7602 0.7730 0.035 Uiso 1 1 calc R
C49 C 0.2719(3) 0.8212(6) 0.5429(8) 0.034(2) Uani 1 1 d .
H49A H 0.2933 0.8334 0.5911 0.041 Uiso 1 1 calc R
H49B H 0.2854 0.8280 0.4813 0.041 Uiso 1 1 calc R
C50 C 0.2542(3) 0.6997(6) 0.6417(7) 0.028(2) Uani 1 1 d .
H50 H 0.2769 0.7166 0.6859 0.034 Uiso 1 1 calc R
C51 C 0.2578(3) 0.6129(6) 0.6173(7) 0.027(2) Uani 1 1 d .
H51 H 0.2839 0.5892 0.6449 0.032 Uiso 1 1 calc R
C52 C 0.2145(3) 0.4951(6) 0.6719(6) 0.028(2) Uani 1 1 d .
H52A H 0.1960 0.4865 0.7265 0.033 Uiso 1 1 calc R
H52B H 0.2425 0.4715 0.6860 0.033 Uiso 1 1 calc R
C53 C 0.2697(3) 0.5418(6) 0.4635(7) 0.033(2) Uani 1 1 d .
H53A H 0.2930 0.5132 0.4946 0.039 Uiso 1 1 calc R
H53B H 0.2800 0.5590 0.4018 0.039 Uiso 1 1 calc R
C54 C 0.2199(3) 0.4270(6) 0.5138(6) 0.028(2) Uani 1 1 d .
H54 H 0.2437 0.3918 0.5332 0.033 Uiso 1 1 calc R
C55 C 0.1869(3) 0.3814(6) 0.4555(6) 0.027(2) Uani 1 1 d .
H55 H 0.1968 0.3269 0.4396 0.033 Uiso 1 1 calc R
C56 C 0.1106(3) 0.3395(6) 0.4945(6) 0.030(2) Uani 1 1 d .
H56A H 0.1172 0.2882 0.4650 0.036 Uiso 1 1 calc R
H56B H 0.0948 0.3288 0.5526 0.036 Uiso 1 1 calc R
C57 C 0.1616(3) 0.4018(6) 0.2892(6) 0.030(2) Uani 1 1 d .
H57A H 0.1759 0.4258 0.2350 0.036 Uiso 1 1 calc R
H57B H 0.1656 0.3439 0.2853 0.036 Uiso 1 1 calc R
C58 C 0.0848(3) 0.3758(6) 0.3322(6) 0.036(3) Uani 1 1 d .
H58 H 0.0849 0.3188 0.3143 0.044 Uiso 1 1 calc R
C59 C 0.0431(2) 0.4175(5) 0.3005(8) 0.0272(19) Uani 1 1 d .
H59 H 0.0227 0.3797 0.2711 0.033 Uiso 1 1 calc R
C60 C -0.0171(3) 0.4769(6) 0.3954(7) 0.037(3) Uani 1 1 d .
H60A H -0.0354 0.4397 0.3605 0.044 Uiso 1 1 calc R
H60B H -0.0256 0.4739 0.4616 0.044 Uiso 1 1 calc R
C61 C 0.0316(3) 0.5199(6) 0.1722(7) 0.035(2) Uani 1 1 d .
H61A H 0.0102 0.4839 0.1451 0.042 Uiso 1 1 calc R
H61B H 0.0494 0.5402 0.1207 0.042 Uiso 1 1 calc R
C62 C -0.0290(3) 0.5752(6) 0.2661(7) 0.024(2) Uani 1 1 d .
H62 H -0.0484 0.5383 0.2325 0.029 Uiso 1 1 calc R
N21 N -0.0456(2) 0.6815(5) 0.3693(5) 0.027(2) Uani 1 1 d .
N22 N -0.0199(2) 0.7062(4) 0.2087(5) 0.0234(17) Uani 1 1 d .
N23 N -0.0450(2) 0.8225(5) 0.3991(5) 0.0279(18) Uani 1 1 d .
N24 N -0.0205(2) 0.8472(5) 0.2396(5) 0.0230(16) Uani 1 1 d .
N25 N -0.0273(2) 0.9429(5) 0.4464(5) 0.0297(19) Uani 1 1 d .
N26 N 0.01337(17) 0.9495(4) 0.3031(7) 0.0253(15) Uani 1 1 d .
N27 N 0.0286(2) 1.0171(5) 0.5197(5) 0.0263(18) Uani 1 1 d .
N28 N 0.0670(2) 1.0312(5) 0.3733(5) 0.0298(19) Uani 1 1 d .
N29 N 0.0881(2) 1.0314(4) 0.6029(5) 0.0239(17) Uani 1 1 d .
N30 N 0.1271(2) 1.0253(4) 0.4550(5) 0.0246(17) Uani 1 1 d .
N31 N 0.1481(2) 0.9510(5) 0.6487(5) 0.0255(18) Uani 1 1 d .
N32 N 0.1929(2) 0.9754(5) 0.5149(5) 0.0272(18) Uani 1 1 d .
N33 N 0.1853(2) 0.8403(5) 0.6718(5) 0.0282(17) Uani 1 1 d .
N34 N 0.2368(2) 0.8759(5) 0.5512(5) 0.0278(18) Uani 1 1 d .
N35 N 0.2121(2) 0.7076(5) 0.6824(6) 0.029(2) Uani 1 1 d .
N36 N 0.2581(2) 0.7386(4) 0.5532(6) 0.030(2) Uani 1 1 d .
N37 N 0.2198(2) 0.5789(5) 0.6585(6) 0.0272(19) Uani 1 1 d .
N38 N 0.2593(2) 0.6103(5) 0.5174(6) 0.0245(18) Uani 1 1 d .
N39 N 0.1964(2) 0.4542(5) 0.5927(5) 0.0265(17) Uani 1 1 d .
N40 N 0.2343(2) 0.4877(5) 0.4505(5) 0.0317(19) Uani 1 1 d .
N41 N 0.1503(2) 0.3803(4) 0.5172(5) 0.0263(17) Uani 1 1 d .
N42 N 0.1817(2) 0.4303(5) 0.3734(5) 0.0310(19) Uani 1 1 d .
N43 N 0.0839(2) 0.3855(5) 0.4322(5) 0.0266(18) Uani 1 1 d .
N44 N 0.1168(2) 0.4190(5) 0.2838(5) 0.037(2) Uani 1 1 d .
N45 N 0.0267(2) 0.4498(5) 0.3878(6) 0.0338(19) Uani 1 1 d .
N46 N 0.0580(2) 0.4761(5) 0.2357(5) 0.0310(19) Uani 1 1 d .
N47 N -0.0255(3) 0.5546(5) 0.3629(6) 0.031(2) Uani 1 1 d .
N48 N 0.0099(2) 0.5862(5) 0.2165(5) 0.0280(18) Uani 1 1 d .
O1 O -0.0357(2) 0.6136(4) 0.5058(5) 0.0388(17) Uani 1 1 d .
O2 O 0.03961(19) 0.6829(4) 0.1214(4) 0.0346(16) Uani 1 1 d .
O3 O -0.0344(2) 0.8431(5) 0.5554(5) 0.050(2) Uani 1 1 d .
O4 O 0.04337(18) 0.8855(4) 0.1767(4) 0.0296(15) Uani 1 1 d .
O5 O 0.03273(18) 0.9572(4) 0.6641(4) 0.0300(15) Uani 1 1 d .
O6 O 0.12665(16) 0.9774(3) 0.3053(6) 0.0330(13) Uani 1 1 d .
O7 O 0.11569(19) 0.8474(4) 0.7226(5) 0.0377(17) Uani 1 1 d .
O8 O 0.23181(18) 0.9169(4) 0.3973(4) 0.0318(16) Uani 1 1 d .
O9 O 0.1607(2) 0.6205(4) 0.7371(5) 0.0343(16) Uani 1 1 d .
O10 O 0.2705(2) 0.7005(4) 0.4002(5) 0.0392(19) Uani 1 1 d .
O11 O 0.13127(19) 0.4272(4) 0.6611(4) 0.0277(15) Uani 1 1 d .
O12 O 0.21545(19) 0.5379(4) 0.3082(6) 0.0422(15) Uani 1 1 d .
O13 O 0.0411(2) 0.4384(4) 0.5441(5) 0.0390(18) Uani 1 1 d .
O14 O 0.1221(2) 0.5163(4) 0.1724(5) 0.0374(17) Uani 1 1 d .
O101 O 0.3542(2) 0.1923(4) 0.8519(5) 0.0467(19) Uani 1 1 d D
H101 H 0.3525 0.1940 0.7924 0.056 Uiso 1 1 d RD
H102 H 0.3314 0.1790 0.8802 0.056 Uiso 1 1 d RD
O102 O 0.1839(2) -0.0595(4) 0.8510(4) 0.0334(16) Uani 1 1 d D
H103 H 0.2097 -0.0717 0.8638 0.040 Uiso 1 1 d RD
H104 H 0.1661 -0.0672 0.8955 0.040 Uiso 1 1 d RD
O103 O 0.1148(2) 0.6194(5) -0.0954(5) 0.057(2) Uani 1 1 d D
H105 H 0.1346 0.6297 -0.1346 0.068 Uiso 1 1 d RD
H106 H 0.0940 0.5923 -0.1173 0.068 Uiso 1 1 d RD
O104 O 0.1460(2) 0.6550(5) 0.0771(6) 0.063(2) Uani 1 1 d D
H107 H 0.1436 0.6185 0.1184 0.076 Uiso 1 1 d RD
H108 H 0.1386 0.7014 0.0961 0.076 Uiso 1 1 d RD
O105 O 0.1189(3) 0.8079(6) 0.1258(7) 0.057(3) Uani 0.80 1 d P
O106 O 0.1170(3) 1.0260(8) 0.1097(6) 0.063(4) Uani 0.80 1 d P
O107 O 0.0851(3) 0.5728(6) 0.6482(8) 0.046(3) Uani 0.70 1 d P
O108 O 0.1159(3) 0.9015(7) -0.0334(8) 0.062(4) Uani 0.70 1 d P
O109 O 0.1817(4) 0.8239(7) 0.2615(8) 0.026(3) Uani 0.50 1 d PU
O110 O -0.0587(4) 0.7078(7) 0.6551(9) 0.028(3) Uani 0.50 1 d PU
O111 O 0.3720(4) 0.1852(9) 0.6618(8) 0.046(4) Uani 0.50 1 d P
O112 O 0.0442(4) 0.7086(8) -0.0688(10) 0.042(3) Uani 0.50 1 d PU
O113 O 0.1682(5) 0.6793(9) 0.3463(9) 0.048(4) Uani 0.50 1 d P
O114 O 0.0525(5) 0.8525(11) -0.1372(12) 0.065(5) Uani 0.50 1 d PU
O115 O 0.0312(7) 0.7987(13) 0.6690(17) 0.039(6) Uiso 0.30 1 d P
O116 O -0.0191(8) 0.7651(15) 0.8590(18) 0.034(6) Uiso 0.25 1 d P
O117 O 0.0576(7) 0.6590(16) 0.5372(17) 0.041(6) Uiso 0.30 1 d P
O118 O 0.0702(10) 0.707(2) 0.558(2) 0.030(8) Uiso 0.20 1 d P
O119 O 0.0828(9) 0.6366(18) 0.377(2) 0.029(7) Uiso 0.20 1 d P

loop_
_atom_site_aniso_label
_atom_site_aniso_U_11
_atom_site_aniso_U_22
_atom_site_aniso_U_33
_atom_site_aniso_U_23
_atom_site_aniso_U_13
_atom_site_aniso_U_12
Os1 0.01682(13) 0.01827(15) 0.01914(15) 0.0017(2) -0.00167(18) 0.00026(12)
Cl1 0.0242(10) 0.0268(13) 0.0222(11) 0.0011(10) -0.0053(8) 0.0035(9)
Cl2 0.0272(11) 0.0206(12) 0.0322(13) 0.0073(10) 0.0000(9) -0.0008(9)
Cl3 0.0216(10) 0.0273(13) 0.0232(11) -0.0003(10) -0.0049(8) 0.0000(9)
Cl4 0.0201(10) 0.0267(12) 0.0244(12) 0.0023(10) -0.0006(8) -0.0014(9)
N1 0.018(3) 0.032(5) 0.010(4) 0.008(3) -0.003(3) -0.012(3)
N2 0.029(4) 0.024(4) 0.018(4) 0.000(3) 0.001(3) -0.003(3)
N6 0.024(4) 0.018(4) 0.019(4) -0.003(3) -0.003(3) -0.001(3)
N7 0.038(4) 0.020(4) 0.021(4) 0.002(3) -0.007(3) 0.001(3)
C3 0.019(4) 0.036(6) 0.028(5) -0.005(5) 0.007(4) -0.002(4)
C4 0.016(4) 0.024(5) 0.034(6) 0.006(4) -0.004(4) -0.001(3)
C5 0.020(4) 0.017(5) 0.018(4) 0.004(4) -0.010(3) -0.001(4)
C8 0.028(2) 0.029(2) 0.030(2) -0.0007(10) 0.0001(10) 0.0003(10)
C9 0.016(4) 0.039(7) 0.043(6) -0.018(5) 0.006(4) -0.004(4)
C10 0.020(4) 0.022(5) 0.019(5) 0.003(4) -0.008(3) -0.004(4)
C21 0.024(5) 0.044(7) 0.028(6) 0.009(5) 0.001(4) 0.001(4)
C22 0.028(5) 0.044(7) 0.015(5) -0.003(5) -0.004(4) 0.008(4)
C23 0.028(5) 0.048(7) 0.017(5) -0.003(5) -0.003(4) -0.003(4)
C24 0.018(4) 0.036(6) 0.029(5) 0.007(5) -0.001(4) 0.008(4)
C25 0.037(6) 0.027(6) 0.030(6) -0.023(5) 0.001(4) 0.002(4)
C26 0.012(4) 0.034(6) 0.038(6) 0.009(5) 0.004(4) -0.004(4)
C27 0.026(5) 0.042(6) 0.019(5) -0.002(5) -0.004(4) -0.005(4)
C28 0.018(4) 0.026(5) 0.037(6) 0.001(4) 0.001(4) -0.006(4)
C29 0.043(5) 0.020(5) 0.020(5) 0.006(4) -0.001(4) -0.002(4)
C30 0.011(5) 0.050(7) 0.046(7) 0.014(6) 0.003(4) 0.001(5)
C31 0.027(5) 0.021(5) 0.020(5) 0.006(4) -0.002(4) 0.002(4)
C32 0.038(5) 0.037(6) 0.025(6) 0.006(5) 0.011(4) 0.022(5)
C33 0.019(4) 0.036(6) 0.031(6) 0.003(5) 0.005(4) 0.002(4)
C34 0.040(5) 0.040(6) 0.015(5) 0.002(5) -0.001(4) 0.012(5)
C35 0.020(4) 0.034(6) 0.019(5) 0.008(4) -0.005(3) 0.008(4)
C36 0.017(4) 0.040(6) 0.023(5) 0.001(4) 0.001(3) 0.005(4)
C37 0.020(4) 0.029(5) 0.026(5) 0.008(5) -0.007(4) 0.005(4)
C38 0.014(3) 0.036(5) 0.028(5) 0.001(6) 0.006(5) -0.001(3)
C39 0.019(4) 0.033(6) 0.023(5) 0.001(4) -0.002(3) 0.001(4)
C40 0.010(4) 0.051(7) 0.039(6) -0.012(5) -0.001(4) 0.000(4)
C41 0.023(4) 0.040(5) 0.030(6) -0.006(6) -0.004(5) -0.002(3)
C42 0.028(5) 0.023(5) 0.036(6) 0.005(4) 0.000(4) 0.007(4)
C43 0.021(4) 0.032(6) 0.024(5) 0.002(4) -0.003(4) -0.003(4)
C44 0.015(4) 0.038(6) 0.025(5) -0.002(4) -0.007(4) 0.001(4)
C45 0.022(4) 0.023(5) 0.030(5) 0.006(4) -0.005(4) 0.004(4)
C46 0.013(4) 0.017(5) 0.034(5) 0.007(4) -0.010(3) -0.007(3)
C47 0.039(5) 0.022(5) 0.032(6) 0.008(4) -0.014(4) -0.006(4)
C48 0.046(5) 0.018(5) 0.025(5) 0.006(4) 0.002(4) -0.002(4)
C49 0.016(4) 0.030(6) 0.056(7) 0.015(5) 0.000(4) 0.004(4)
C50 0.016(5) 0.035(6) 0.033(6) 0.007(5) -0.003(4) 0.004(4)
C51 0.017(4) 0.029(6) 0.034(6) 0.013(4) 0.000(4) 0.002(4)
C52 0.027(5) 0.031(6) 0.026(5) 0.009(5) -0.001(4) -0.002(4)
C53 0.030(5) 0.033(7) 0.036(6) 0.005(5) 0.011(4) 0.008(5)
C54 0.034(5) 0.034(6) 0.016(5) 0.005(4) 0.001(4) 0.007(4)
C55 0.025(4) 0.039(6) 0.018(5) 0.001(4) -0.002(4) 0.011(4)
C56 0.023(4) 0.038(6) 0.029(5) 0.009(5) -0.001(4) -0.004(4)
C57 0.028(4) 0.040(6) 0.022(6) 0.003(4) 0.003(4) 0.012(4)
C58 0.026(4) 0.041(6) 0.043(8) 0.006(5) -0.001(4) 0.013(4)
C59 0.025(4) 0.027(5) 0.030(5) 0.001(6) -0.010(5) 0.012(3)
C60 0.026(5) 0.051(7) 0.034(6) 0.014(5) 0.009(4) 0.008(5)
C61 0.047(6) 0.034(6) 0.024(5) -0.005(5) -0.001(4) 0.021(5)
C62 0.025(5) 0.017(5) 0.030(5) 0.001(4) -0.005(4) 0.001(4)
N21 0.024(4) 0.039(5) 0.019(4) -0.001(4) 0.005(3) 0.011(4)
N22 0.023(4) 0.026(5) 0.021(4) -0.001(3) 0.002(3) 0.003(3)
N23 0.021(4) 0.039(5) 0.024(4) -0.005(4) -0.001(3) 0.006(4)
N24 0.017(3) 0.029(5) 0.022(4) -0.001(4) -0.001(3) 0.002(3)
N25 0.023(4) 0.049(6) 0.017(4) 0.003(4) 0.003(3) -0.004(4)
N26 0.017(3) 0.029(4) 0.030(4) 0.007(5) -0.003(4) 0.001(3)
N27 0.013(3) 0.043(5) 0.023(4) -0.007(4) -0.002(3) 0.001(3)
N28 0.006(3) 0.057(6) 0.026(4) -0.002(4) -0.006(3) -0.005(3)
N29 0.025(4) 0.029(5) 0.018(4) -0.003(3) -0.002(3) -0.002(3)
N30 0.018(4) 0.029(5) 0.027(5) -0.001(4) 0.002(3) -0.001(3)
N31 0.014(3) 0.036(5) 0.026(4) 0.007(4) -0.001(3) -0.003(3)
N32 0.028(4) 0.026(5) 0.028(4) 0.011(4) -0.004(3) -0.001(3)
N33 0.025(4) 0.029(5) 0.031(4) 0.005(4) 0.005(3) 0.000(3)
N34 0.019(4) 0.032(5) 0.032(5) 0.005(4) 0.003(4) -0.003(3)
N35 0.031(4) 0.023(5) 0.033(5) 0.014(4) 0.006(4) 0.003(3)
N36 0.034(5) 0.024(4) 0.033(5) 0.011(4) 0.007(4) 0.004(3)
N37 0.022(4) 0.020(5) 0.039(5) 0.010(4) 0.006(3) 0.003(3)
N38 0.017(4) 0.021(5) 0.036(5) 0.014(4) -0.001(3) 0.000(3)
N39 0.033(4) 0.028(5) 0.018(4) 0.000(3) -0.003(3) 0.004(3)
N40 0.045(5) 0.029(5) 0.022(4) 0.005(4) 0.010(3) 0.001(4)
N41 0.034(4) 0.027(5) 0.018(4) 0.001(3) 0.005(3) 0.001(3)
N42 0.036(4) 0.038(5) 0.019(4) 0.003(4) -0.003(3) 0.008(4)
N43 0.020(4) 0.039(5) 0.021(4) 0.005(4) -0.005(3) 0.009(3)
N44 0.025(4) 0.057(6) 0.028(6) 0.014(4) -0.001(3) 0.018(4)
N45 0.041(5) 0.032(5) 0.028(5) 0.008(4) 0.002(4) 0.010(4)
N46 0.039(4) 0.035(5) 0.019(4) 0.000(4) -0.002(3) 0.016(4)
N47 0.029(4) 0.035(6) 0.029(5) 0.004(4) 0.009(4) 0.010(4)
N48 0.037(4) 0.028(5) 0.019(4) -0.004(4) 0.001(3) 0.012(4)
O1 0.034(4) 0.053(5) 0.030(4) 0.011(4) 0.008(3) 0.014(3)
O2 0.032(3) 0.048(5) 0.024(4) 0.005(3) 0.007(3) 0.010(3)
O3 0.053(4) 0.074(6) 0.022(4) 0.011(4) -0.004(3) -0.019(4)
O4 0.030(3) 0.035(4) 0.024(3) 0.000(3) 0.011(3) 0.002(3)
O5 0.024(3) 0.043(4) 0.023(4) -0.002(3) 0.003(3) -0.004(3)
O6 0.026(3) 0.047(4) 0.027(3) -0.004(5) 0.004(4) -0.003(2)
O7 0.029(3) 0.044(4) 0.039(4) 0.004(4) 0.004(3) -0.009(3)
O8 0.023(3) 0.043(4) 0.030(4) 0.012(3) 0.002(3) 0.002(3)
O9 0.035(4) 0.029(4) 0.039(4) 0.000(3) 0.010(3) -0.003(3)
O10 0.047(4) 0.030(4) 0.041(5) 0.013(4) 0.017(4) 0.007(3)
O11 0.034(3) 0.027(4) 0.023(4) -0.003(3) 0.006(3) 0.003(3)
O12 0.061(4) 0.041(4) 0.025(3) 0.016(5) 0.009(5) 0.014(3)
O13 0.035(4) 0.049(5) 0.033(4) 0.003(4) 0.008(3) 0.014(3)
O14 0.044(4) 0.045(5) 0.023(4) 0.010(3) 0.009(3) 0.017(3)
O101 0.046(4) 0.048(5) 0.046(4) 0.001(4) 0.014(3) -0.007(4)
O102 0.031(3) 0.044(4) 0.026(3) 0.004(3) 0.000(3) 0.002(3)
O103 0.059(5) 0.051(5) 0.060(5) 0.003(4) 0.029(4) -0.001(4)
O104 0.042(4) 0.072(6) 0.076(6) 0.036(5) 0.016(4) 0.012(4)
O105 0.030(5) 0.066(7) 0.073(7) 0.037(6) 0.028(5) 0.021(5)
O106 0.023(5) 0.139(11) 0.028(5) 0.035(6) -0.003(4) -0.027(6)
O107 0.033(5) 0.024(6) 0.082(8) -0.005(5) 0.002(5) 0.000(4)
O108 0.052(7) 0.070(8) 0.064(8) 0.049(7) 0.051(6) 0.045(6)
O109 0.026(3) 0.025(3) 0.026(3) -0.0010(10) 0.0007(10) 0.0000(10)
O110 0.029(3) 0.028(3) 0.028(3) 0.0004(10) 0.0006(10) 0.0006(10)
O111 0.056(9) 0.068(10) 0.014(7) -0.002(7) 0.009(6) -0.056(8)
O112 0.043(4) 0.042(4) 0.042(4) 0.0006(10) 0.0006(10) 0.0013(10)
O113 0.062(9) 0.037(9) 0.046(9) 0.009(7) 0.022(7) 0.045(8)
O114 0.066(5) 0.065(5) 0.065(5) 0.0001(10) 0.0006(10) 0.0003(10)

loop_
_atom_type_symbol
_atom_type_description
_atom_type_scat_dispersion_real
_atom_type_scat_dispersion_imag
_atom_type_scat_source
C C 0.0033 0.0016 'International Tables Vol C Tables 4.2.6.8 and 6.1.1.4'
H H 0.0000 0.0000 'International Tables Vol C Tables 4.2.6.8 and 6.1.1.4'
Cl Cl 0.1484 0.1585 'International Tables Vol C Tables 4.2.6.8 and 6.1.1.4'
N N 0.0061 0.0033 'International Tables Vol C Tables 4.2.6.8 and 6.1.1.4'
O O 0.0106 0.0060 'International Tables Vol C Tables 4.2.6.8 and 6.1.1.4'
Os Os -1.2165 7.6030 'International Tables Vol C Tables 4.2.6.8 and 6.1.1.4'

loop_
_geom_angle_atom_site_label_1
_geom_angle_atom_site_label_2
_geom_angle_atom_site_label_3
_geom_angle
N1 Os1 N6 176.1(3)
N1 Os1 Cl2 87.85(19)
N6 Os1 Cl2 89.0(2)
N1 Os1 Cl3 88.28(18)
N6 Os1 Cl3 89.35(19)
Cl2 Os1 Cl3 90.90(8)
N1 Os1 Cl1 90.56(18)
N6 Os1 Cl1 91.86(19)
Cl2 Os1 Cl1 90.10(8)
Cl3 Os1 Cl1 178.44(8)
N1 Os1 Cl4 92.96(18)
N6 Os1 Cl4 90.2(2)
Cl2 Os1 Cl4 179.19(8)
Cl3 Os1 Cl4 89.16(7)
Cl1 Os1 Cl4 89.86(7)
C5 N1 N2 106.0(7)
C5 N1 Os1 130.1(6)
N2 N1 Os1 122.7(5)
C3 N2 N1 109.2(7)
C3 N2 H2 125.4
N1 N2 H2 125.4
C10 N6 N7 106.2(7)
C10 N6 Os1 129.4(6)
N7 N6 Os1 124.4(5)
C8 N7 N6 112.7(8)
C8 N7 H7 123.7
N6 N7 H7 123.7
N2 C3 C4 108.5(8)
N2 C3 H3 125.7
C4 C3 H3 125.7
C3 C4 C5 105.8(8)
C3 C4 H4 127.1
C5 C4 H4 127.1
N1 C5 C4 110.5(8)
N1 C5 H5 124.8
C4 C5 H5 124.8
N7 C8 C9 108.0(9)
N7 C8 H8 126.0
C9 C8 H8 126.0
C8 C9 C10 104.8(8)
C8 C9 H9 127.6
C10 C9 H9 127.6
N6 C10 C9 108.2(8)
N6 C10 H10 125.9
C9 C10 H10 125.9
O1 C21 N47 126.9(10)
O1 C21 N21 125.1(10)
N47 C21 N21 108.0(8)
O2 C22 N22 125.0(9)
O2 C22 N48 126.0(8)
N22 C22 N48 109.0(8)
O3 C23 N23 124.6(10)
O3 C23 N25 125.9(9)
N23 C23 N25 109.6(8)
O4 C24 N24 125.9(9)
O4 C24 N26 125.5(8)
N24 C24 N26 108.6(7)
O5 C25 N29 126.9(9)
O5 C25 N27 125.7(8)
N29 C25 N27 107.3(8)
O6 C26 N30 126.0(8)
O6 C26 N28 126.0(9)
N30 C26 N28 108.0(8)
O7 C27 N31 126.0(9)
O7 C27 N33 125.6(9)
N31 C27 N33 108.4(7)
O8 C28 N32 125.4(9)
O8 C28 N34 126.0(8)
N32 C28 N34 108.5(8)
O9 C29 N37 124.5(9)
O9 C29 N35 127.4(9)
N37 C29 N35 108.1(8)
O10 C30 N36 127.8(10)
O10 C30 N38 125.0(11)
N36 C30 N38 107.1(9)
O11 C31 N41 124.7(8)
O11 C31 N39 126.1(8)
N41 C31 N39 109.2(8)
O12 C32 N42 127.9(10)
O12 C32 N40 124.3(10)
N42 C32 N40 107.8(8)
O13 C33 N45 127.1(8)
O13 C33 N43 124.4(8)
N45 C33 N43 108.5(8)
O14 C34 N44 126.0(9)
O14 C34 N46 125.6(9)
N44 C34 N46 108.3(8)
N22 C35 N21 115.6(9)
N22 C35 C62 103.2(7)
N21 C35 C62 103.5(7)
N22 C35 H35 111.3
N21 C35 H35 111.3
C62 C35 H35 111.3
N21 C36 N23 115.3(7)
N21 C36 H36A 108.5
N23 C36 H36A 108.5
N21 C36 H36B 108.5
N23 C36 H36B 108.5
H36A C36 H36B 107.5
N22 C37 N24 115.8(7)
N22 C37 H37A 108.3
N24 C37 H37A 108.3
N22 C37 H37B 108.3
N24 C37 H37B 108.3
H37A C37 H37B 107.4
N24 C38 N23 115.2(7)
N24 C38 C39 102.9(6)
N23 C38 C39 101.1(8)
N24 C38 H38 112.2
N23 C38 H38 112.2
C39 C38 H38 112.2
N25 C39 N26 113.1(7)
N25 C39 C38 105.3(8)
N26 C39 C38 103.8(7)
N25 C39 H39 111.4
N26 C39 H39 111.4
C38 C39 H39 111.4
N25 C40 N27 113.1(7)
N25 C40 H40A 109.0
N27 C40 H40A 109.0
N25 C40 H40B 109.0
N27 C40 H40B 109.0
H40A C40 H40B 107.8
N28 C41 N26 113.2(9)
N28 C41 H41A 108.9
N26 C41 H41A 108.9
N28 C41 H41B 108.9
N26 C41 H41B 108.9
H41A C41 H41B 107.7
N28 C42 N27 113.6(8)
N28 C42 C43 104.6(7)
N27 C42 C43 103.7(7)
N28 C42 H42 111.5
N27 C42 H42 111.5
C43 C42 H42 111.5
N29 C43 N30 114.6(8)
N29 C43 C42 103.2(7)
N30 C43 C42 102.5(7)
N29 C43 H43 111.9
N30 C43 H43 111.9
C42 C43 H43 111.9
N29 C44 N31 115.1(7)
N29 C44 H44A 108.5
N31 C44 H44A 108.5
N29 C44 H44B 108.5
N31 C44 H44B 108.5
H44A C44 H44B 107.5
N32 C45 N30 113.1(7)
N32 C45 H45A 109.0
N30 C45 H45A 109.0
N32 C45 H45B 109.0
N30 C45 H45B 109.0
H45A C45 H45B 107.8
N32 C46 N31 113.1(6)
N32 C46 C47 103.4(7)
N31 C46 C47 103.6(7)
N32 C46 H46 112.1
N31 C46 H46 112.1
C47 C46 H46 112.1
N34 C47 N33 114.6(8)
N34 C47 C46 102.7(7)
N33 C47 C46 102.2(7)
N34 C47 H47 112.2
N33 C47 H47 112.2
C46 C47 H47 112.2
N35 C48 N33 111.5(8)
N35 C48 H48A 109.3
N33 C48 H48A 109.3
N35 C48 H48B 109.3
N33 C48 H48B 109.3
H48A C48 H48B 108.0
N34 C49 N36 111.9(7)
N34 C49 H49A 109.2
N36 C49 H49A 109.2
N34 C49 H49B 109.2
N36 C49 H49B 109.2
H49A C49 H49B 107.9
N36 C50 N35 113.1(7)
N36 C50 C51 103.4(8)
N35 C50 C51 104.5(7)
N36 C50 H50 111.8
N35 C50 H50 111.8
C51 C50 H50 111.8
N38 C51 N37 115.0(8)
N38 C51 C50 105.3(8)
N37 C51 C50 103.2(7)
N38 C51 H51 111.0
N37 C51 H51 111.0
C50 C51 H51 111.0
N37 C52 N39 114.3(8)
N37 C52 H52A 108.7
N39 C52 H52A 108.7
N37 C52 H52B 108.7
N39 C52 H52B 108.7
H52A C52 H52B 107.6
N38 C53 N40 113.9(7)
N38 C53 H53A 108.8
N40 C53 H53A 108.8
N38 C53 H53B 108.8
N40 C53 H53B 108.8
H53A C53 H53B 107.7
N39 C54 N40 115.7(8)
N39 C54 C55 104.0(7)
N40 C54 C55 103.0(7)
N39 C54 H54 111.2
N40 C54 H54 111.2
C55 C54 H54 111.2
N42 C55 N41 114.4(7)
N42 C55 C54 103.5(8)
N41 C55 C54 102.0(7)
N42 C55 H55 112.1
N41 C55 H55 112.1
C54 C55 H55 112.1
N43 C56 N41 112.3(7)
N43 C56 H56A 109.2
N41 C56 H56A 109.2
N43 C56 H56B 109.2
N41 C56 H56B 109.2
H56A C56 H56B 107.9
N44 C57 N42 114.0(7)
N44 C57 H57A 108.8
N42 C57 H57A 108.8
N44 C57 H57B 108.8
N42 C57 H57B 108.8
H57A C57 H57B 107.7
N44 C58 N43 116.2(8)
N44 C58 C59 102.9(7)
N43 C58 C59 102.9(8)
N44 C58 H58 111.4
N43 C58 H58 111.4
C59 C58 H58 111.4
N46 C59 N45 114.3(7)
N46 C59 C58 103.0(7)
N45 C59 C58 102.4(8)
N46 C59 H59 112.1
N45 C59 H59 112.1
C58 C59 H59 112.1
N47 C60 N45 116.2(8)
N47 C60 H60A 108.2
N45 C60 H60A 108.2
N47 C60 H60B 108.2
N45 C60 H60B 108.2
H60A C60 H60B 107.4
N46 C61 N48 112.9(8)
N46 C61 H61A 109.0
N48 C61 H61A 109.0
N46 C61 H61B 109.0
N48 C61 H61B 109.0
H61A C61 H61B 107.8
N48 C62 N47 116.5(9)
N48 C62 C35 103.0(8)
N47 C62 C35 102.6(7)
N48 C62 H62 111.3
N47 C62 H62 111.3
C35 C62 H62 111.3
C21 N21 C36 122.7(8)
C21 N21 C35 111.1(8)
C36 N21 C35 121.5(8)
C22 N22 C37 123.8(8)
C22 N22 C35 111.5(8)
C37 N22 C35 123.9(7)
C23 N23 C36 122.9(8)
C23 N23 C38 111.6(8)
C36 N23 C38 120.2(7)
C24 N24 C38 113.0(7)
C24 N24 C37 122.6(7)
C38 N24 C37 124.4(7)
C23 N25 C40 123.9(8)
C23 N25 C39 110.4(8)
C40 N25 C39 125.6(8)
C24 N26 C41 121.6(9)
C24 N26 C39 109.4(6)
C41 N26 C39 121.4(7)
C25 N27 C40 120.2(8)
C25 N27 C42 112.0(7)
C40 N27 C42 126.2(8)
C26 N28 C41 123.7(8)
C26 N28 C42 112.0(7)
C41 N28 C42 124.3(7)
C25 N29 C44 120.6(8)
C25 N29 C43 113.0(7)
C44 N29 C43 124.3(7)
C26 N30 C45 119.4(7)
C26 N30 C43 112.3(7)
C45 N30 C43 121.3(7)
C27 N31 C44 122.7(7)
C27 N31 C46 112.6(7)
C44 N31 C46 120.2(7)
C28 N32 C45 123.7(8)
C28 N32 C46 112.3(7)
C45 N32 C46 123.6(8)
C27 N33 C47 111.9(8)
C27 N33 C48 118.9(7)
C47 N33 C48 119.1(7)
C28 N34 C49 124.5(8)
C28 N34 C47 112.4(7)
C49 N34 C47 122.8(8)
C29 N35 C48 120.3(8)
C29 N35 C50 111.0(8)
C48 N35 C50 124.5(8)
C30 N36 C50 112.6(8)
C30 N36 C49 120.2(8)
C50 N36 C49 123.3(9)
C29 N37 C52 123.9(7)
C29 N37 C51 112.5(8)
C52 N37 C51 122.7(7)
C30 N38 C53 121.2(8)
C30 N38 C51 111.0(9)
C53 N38 C51 124.9(8)
C31 N39 C54 111.5(8)
C31 N39 C52 121.9(8)
C54 N39 C52 124.9(7)
C32 N40 C54 112.3(8)
C32 N40 C53 120.4(8)
C54 N40 C53 127.4(8)
C31 N41 C55 112.3(7)
C31 N41 C56 124.5(7)
C55 N41 C56 123.1(7)
C32 N42 C57 120.4(8)
C32 N42 C55 112.4(8)
C57 N42 C55 122.6(8)
C33 N43 C58 113.0(7)
C33 N43 C56 122.5(8)
C58 N43 C56 122.8(7)
C34 N44 C58 113.7(7)
C34 N44 C57 122.0(8)
C58 N44 C57 124.2(8)
C33 N45 C60 122.3(8)
C33 N45 C59 112.8(7)
C60 N45 C59 121.0(8)
C34 N46 C61 121.5(8)
C34 N46 C59 112.1(7)
C61 N46 C59 125.2(8)
C21 N47 C60 122.1(8)
C21 N47 C62 113.7(8)
C60 N47 C62 123.9(9)
C22 N48 C62 112.0(7)
C22 N48 C61 119.1(8)
C62 N48 C61 121.3(8)
H101 O101 H102 115.3
H103 O102 H104 115.0
H105 O103 H106 115.0
H107 O104 H108 114.4

loop_
_geom_bond_atom_site_label_1
_geom_bond_atom_site_label_2
_geom_bond_distance
Os1 N1 2.076(7)
Os1 N6 2.077(7)
Os1 Cl2 2.357(2)
Os1 Cl3 2.382(2)
Os1 Cl1 2.386(2)
Os1 Cl4 2.386(2)
N1 C5 1.319(10)
N1 N2 1.378(9)
N2 C3 1.344(11)
N2 H2 0.8800
N6 C10 1.344(11)
N6 N7 1.351(10)
N7 C8 1.305(12)
N7 H7 0.8800
C3 C4 1.348(13)
C3 H3 0.9500
C4 C5 1.391(12)
C4 H4 0.9500
C5 H5 0.9500
C8 C9 1.377(14)
C8 H8 0.9500
C9 C10 1.437(13)
C9 H9 0.9500
C10 H10 0.9500
C21 O1 1.198(11)
C21 N47 1.382(13)
C21 N21 1.390(13)
C22 O2 1.223(11)
C22 N22 1.363(11)
C22 N48 1.393(12)
C23 O3 1.240(11)
C23 N23 1.358(12)
C23 N25 1.360(12)
C24 O4 1.223(10)
C24 N24 1.364(11)
C24 N26 1.386(13)
C25 O5 1.210(11)
C25 N29 1.391(11)
C25 N27 1.392(12)
C26 O6 1.204(11)
C26 N30 1.378(12)
C26 N28 1.386(10)
C27 O7 1.210(11)
C27 N31 1.362(12)
C27 N33 1.395(11)
C28 O8 1.225(11)
C28 N32 1.378(12)
C28 N34 1.384(12)
C29 O9 1.222(11)
C29 N37 1.368(12)
C29 N35 1.375(12)
C30 O10 1.205(12)
C30 N36 1.386(14)
C30 N38 1.390(13)
C31 O11 1.249(10)
C31 N41 1.344(11)
C31 N39 1.358(11)
C32 O12 1.208(12)
C32 N42 1.362(13)
C32 N40 1.385(12)
C33 O13 1.219(11)
C33 N45 1.351(12)
C33 N43 1.364(11)
C34 O14 1.238(11)
C34 N44 1.349(12)
C34 N46 1.371(12)
C35 N22 1.466(11)
C35 N21 1.471(11)
C35 C62 1.574(14)
C35 H35 1.0000
C36 N21 1.423(12)
C36 N23 1.451(12)
C36 H36A 0.9900
C36 H36B 0.9900
C37 N22 1.416(11)
C37 N24 1.452(12)
C37 H37A 0.9900
C37 H37B 0.9900
C38 N24 1.439(12)
C38 N23 1.470(13)
C38 C39 1.530(12)
C38 H38 1.0000
C39 N25 1.436(11)
C39 N26 1.478(10)
C39 H39 1.0000
C40 N25 1.435(12)
C40 N27 1.455(10)
C40 H40A 0.9900
C40 H40B 0.9900
C41 N28 1.436(12)
C41 N26 1.448(10)
C41 H41A 0.9900
C41 H41B 0.9900
C42 N28 1.438(12)
C42 N27 1.479(12)
C42 C43 1.549(12)
C42 H42 1.0000
C43 N29 1.460(11)
C43 N30 1.465(11)
C43 H43 1.0000
C44 N29 1.430(10)
C44 N31 1.442(11)
C44 H44A 0.9900
C44 H44B 0.9900
C45 N32 1.431(11)
C45 N30 1.449(10)
C45 H45A 0.9900
C45 H45B 0.9900
C46 N32 1.450(11)
C46 N31 1.457(10)
C46 C47 1.577(13)
C46 H46 1.0000
C47 N34 1.456(12)
C47 N33 1.460(12)
C47 H47 1.0000
C48 N35 1.441(12)
C48 N33 1.472(11)
C48 H48A 0.9900
C48 H48B 0.9900
C49 N34 1.449(11)
C49 N36 1.474(12)
C49 H49A 0.9900
C49 H49B 0.9900
C50 N36 1.438(13)
C50 N35 1.458(12)
C50 C51 1.517(14)
C50 H50 1.0000
C51 N38 1.438(12)
C51 N37 1.455(11)
C51 H51 1.0000
C52 N37 1.442(12)
C52 N39 1.452(12)
C52 H52A 0.9900
C52 H52B 0.9900
C53 N38 1.434(13)
C53 N40 1.457(12)
C53 H53A 0.9900
C53 H53B 0.9900
C54 N39 1.432(11)
C54 N40 1.448(12)
C54 C55 1.544(13)
C54 H54 1.0000
C55 N42 1.452(11)
C55 N41 1.457(11)
C55 H55 1.0000
C56 N43 1.455(11)
C56 N41 1.470(11)
C56 H56A 0.9900
C56 H56B 0.9900
C57 N44 1.447(10)
C57 N42 1.451(11)
C57 H57A 0.9900
C57 H57B 0.9900
C58 N44 1.427(12)
C58 N43 1.448(12)
C58 C59 1.562(11)
C58 H58 1.0000
C59 N46 1.442(13)
C59 N45 1.464(13)
C59 H59 1.0000
C60 N47 1.423(13)
C60 N45 1.463(11)
C60 H60A 0.9900
C60 H60B 0.9900
C61 N46 1.441(12)
C61 N48 1.462(11)
C61 H61A 0.9900
C61 H61B 0.9900
C62 N48 1.434(12)
C62 N47 1.440(11)
C62 H62 1.0000
O101 H101 0.8592
O101 H102 0.8576
O102 H103 0.8596
O102 H104 0.8604
O103 H105 0.8592
O103 H106 0.8609
O104 H107 0.8609
O104 H108 0.8638
O117 O118 0.94(3)

loop_
_geom_torsion_atom_site_label_1
_geom_torsion_atom_site_label_2
_geom_torsion_atom_site_label_3
_geom_torsion_atom_site_label_4
_geom_torsion
Cl2 Os1 N1 C5 127.8(7)
Cl3 Os1 N1 C5 36.8(7)
Cl1 Os1 N1 C5 -142.2(7)
Cl4 Os1 N1 C5 -52.3(7)
Cl2 Os1 N1 N2 -38.3(5)
Cl3 Os1 N1 N2 -129.3(5)
Cl1 Os1 N1 N2 51.8(5)
Cl4 Os1 N1 N2 141.7(5)
C5 N1 N2 C3 -0.9(8)
Os1 N1 N2 C3 168.1(5)
Cl2 Os1 N6 C10 -125.9(7)
Cl3 Os1 N6 C10 -35.0(7)
Cl1 Os1 N6 C10 144.1(7)
Cl4 Os1 N6 C10 54.2(7)
Cl2 Os1 N6 N7 50.6(6)
Cl3 Os1 N6 N7 141.5(6)
Cl1 Os1 N6 N7 -39.5(6)
Cl4 Os1 N6 N7 -129.3(6)
C10 N6 N7 C8 1.9(9)
Os1 N6 N7 C8 -175.2(6)
N1 N2 C3 C4 1.7(9)
N2 C3 C4 C5 -1.7(10)
N2 N1 C5 C4 -0.2(9)
Os1 N1 C5 C4 -168.0(5)
C3 C4 C5 N1 1.2(10)
N6 N7 C8 C9 -2.8(10)
N7 C8 C9 C10 2.4(10)
N7 N6 C10 C9 -0.3(9)
Os1 N6 C10 C9 176.7(5)
C8 C9 C10 N6 -1.3(9)
N24 C38 C39 N25 -133.2(7)
N23 C38 C39 N25 -13.9(8)
N24 C38 C39 N26 -14.1(9)
N23 C38 C39 N26 105.3(7)
N28 C42 C43 N29 -126.7(8)
N27 C42 C43 N29 -7.4(9)
N28 C42 C43 N30 -7.4(9)
N27 C42 C43 N30 112.0(7)
N32 C46 C47 N34 8.4(8)
N31 C46 C47 N34 126.6(7)
N32 C46 C47 N33 -110.6(7)
N31 C46 C47 N33 7.6(9)
N36 C50 C51 N38 -5.3(9)
N35 C50 C51 N38 113.3(8)
N36 C50 C51 N37 -126.2(8)
N35 C50 C51 N37 -7.7(9)
N39 C54 C55 N42 111.5(7)
N40 C54 C55 N42 -9.6(9)
N39 C54 C55 N41 -7.5(9)
N40 C54 C55 N41 -128.6(7)
N44 C58 C59 N46 2.2(10)
N43 C58 C59 N46 123.3(8)
N44 C58 C59 N45 -116.7(8)
N43 C58 C59 N45 4.3(9)
N22 C35 C62 N48 8.7(9)
N21 C35 C62 N48 -112.1(8)
N22 C35 C62 N47 130.1(8)
N21 C35 C62 N47 9.3(10)
O1 C21 N21 C36 -16.0(15)
N47 C21 N21 C36 163.7(8)
O1 C21 N21 C35 -171.9(9)
N47 C21 N21 C35 7.7(11)
N23 C36 N21 C21 121.0(10)
N23 C36 N21 C35 -85.4(11)
N22 C35 N21 C21 -122.7(8)
C62 C35 N21 C21 -10.6(10)
N22 C35 N21 C36 81.0(11)
C62 C35 N21 C36 -167.0(8)
O2 C22 N22 C37 7.8(14)
N48 C22 N22 C37 -174.1(7)
O2 C22 N22 C35 178.0(9)
N48 C22 N22 C35 -3.9(10)
N24 C37 N22 C22 -110.6(9)
N24 C37 N22 C35 80.5(10)
N21 C35 N22 C22 109.0(9)
C62 C35 N22 C22 -3.2(9)
N21 C35 N22 C37 -80.9(11)
C62 C35 N22 C37 166.9(8)
O3 C23 N23 C36 18.8(14)
N25 C23 N23 C36 -160.2(7)
O3 C23 N23 C38 173.1(8)
N25 C23 N23 C38 -5.9(9)
N21 C36 N23 C23 -121.7(9)
N21 C36 N23 C38 86.1(9)
N24 C38 N23 C23 122.5(8)
C39 C38 N23 C23 12.3(8)
N24 C38 N23 C36 -82.4(9)
C39 C38 N23 C36 167.5(7)
O4 C24 N24 C38 -178.8(9)
N26 C24 N24 C38 -1.3(10)
O4 C24 N24 C37 0.8(14)
N26 C24 N24 C37 178.3(7)
N23 C38 N24 C24 -99.1(9)
C39 C38 N24 C24 10.0(10)
N23 C38 N24 C37 81.3(10)
C39 C38 N24 C37 -169.6(7)
N22 C37 N24 C24 99.9(10)
N22 C37 N24 C38 -80.5(10)
O3 C23 N25 C40 -0.1(14)
N23 C23 N25 C40 178.9(7)
O3 C23 N25 C39 176.9(9)
N23 C23 N25 C39 -4.1(10)
N27 C40 N25 C23 93.9(11)
N27 C40 N25 C39 -82.8(11)
N26 C39 N25 C23 -101.1(9)
C38 C39 N25 C23 11.7(9)
N26 C39 N25 C40 75.9(11)
C38 C39 N25 C40 -171.3(7)
O4 C24 N26 C41 18.9(13)
N24 C24 N26 C41 -158.7(7)
O4 C24 N26 C39 168.9(8)
N24 C24 N26 C39 -8.6(10)
N28 C41 N26 C24 -120.0(10)
N28 C41 N26 C39 93.5(9)
N25 C39 N26 C24 128.0(9)
C38 C39 N26 C24 14.3(10)
N25 C39 N26 C41 -81.9(11)
C38 C39 N26 C41 164.4(9)
O5 C25 N27 C40 10.8(14)
N29 C25 N27 C40 -164.2(8)
O5 C25 N27 C42 177.3(9)
N29 C25 N27 C42 2.3(10)
N25 C40 N27 C25 -107.8(10)
N25 C40 N27 C42 87.8(11)
N28 C42 N27 C25 116.3(8)
C43 C42 N27 C25 3.4(10)
N28 C42 N27 C40 -78.2(11)
C43 C42 N27 C40 168.9(8)
O6 C26 N28 C41 2.9(15)
N30 C26 N28 C41 180.0(8)
O6 C26 N28 C42 -177.3(9)
N30 C26 N28 C42 -0.2(11)
N26 C41 N28 C26 93.3(11)
N26 C41 N28 C42 -86.5(11)
N27 C42 N28 C26 -107.4(9)
C43 C42 N28 C26 5.0(10)
N27 C42 N28 C41 72.4(11)
C43 C42 N28 C41 -175.2(8)
O5 C25 N29 C44 13.1(14)
N27 C25 N29 C44 -171.9(7)
O5 C25 N29 C43 177.3(9)
N27 C25 N29 C43 -7.7(10)
N31 C44 N29 C25 93.5(10)
N31 C44 N29 C43 -68.8(11)
N30 C43 N29 C25 -101.1(8)
C42 C43 N29 C25 9.5(10)
N30 C43 N29 C44 62.5(11)
C42 C43 N29 C44 173.1(8)
O6 C26 N30 C45 20.9(14)
N28 C26 N30 C45 -156.2(8)
O6 C26 N30 C43 172.0(9)
N28 C26 N30 C43 -5.1(10)
N32 C45 N30 C26 -112.9(9)
N32 C45 N30 C43 98.6(10)
N29 C43 N30 C26 118.8(8)
C42 C43 N30 C26 7.8(10)
N29 C43 N30 C45 -90.7(9)
C42 C43 N30 C45 158.3(8)
O7 C27 N31 C44 19.3(14)
N33 C27 N31 C44 -161.7(7)
O7 C27 N31 C46 175.6(9)
N33 C27 N31 C46 -5.4(10)
N29 C44 N31 C27 -107.0(9)
N29 C44 N31 C46 98.4(9)
N32 C46 N31 C27 109.6(8)
C47 C46 N31 C27 -1.7(9)
N32 C46 N31 C44 -93.5(9)
C47 C46 N31 C44 155.3(7)
O8 C28 N32 C45 -1.1(14)
N34 C28 N32 C45 175.9(7)
O8 C28 N32 C46 -173.7(8)
N34 C28 N32 C46 3.2(10)
N30 C45 N32 C28 115.1(9)
N30 C45 N32 C46 -73.0(10)
N31 C46 N32 C28 -118.8(8)
C47 C46 N32 C28 -7.4(9)
N31 C46 N32 C45 68.6(10)
C47 C46 N32 C45 179.9(7)
O7 C27 N33 C47 -170.0(9)
N31 C27 N33 C47 11.0(10)
O7 C27 N33 C48 -24.8(14)
N31 C27 N33 C48 156.2(8)
N34 C47 N33 C27 -121.6(8)
C46 C47 N33 C27 -11.4(9)
N34 C47 N33 C48 93.3(9)
C46 C47 N33 C48 -156.5(8)
N35 C48 N33 C27 130.5(8)
N35 C48 N33 C47 -86.9(10)
O8 C28 N34 C49 6.9(14)
N32 C28 N34 C49 -170.1(7)
O8 C28 N34 C47 180.0(9)
N32 C28 N34 C47 3.0(10)
N36 C49 N34 C28 -112.0(10)
N36 C49 N34 C47 75.6(11)
N33 C47 N34 C28 102.7(9)
C46 C47 N34 C28 -7.2(9)
N33 C47 N34 C49 -84.0(10)
C46 C47 N34 C49 166.0(7)
O9 C29 N35 C48 16.0(15)
N37 C29 N35 C48 -165.1(8)
O9 C29 N35 C50 173.8(9)
N37 C29 N35 C50 -7.2(11)
N33 C48 N35 C29 -125.9(9)
N33 C48 N35 C50 79.4(11)
N36 C50 N35 C29 121.2(9)
C51 C50 N35 C29 9.4(10)
N36 C50 N35 C48 -82.1(11)
C51 C50 N35 C48 166.2(8)
O10 C30 N36 C50 -173.1(10)
N38 C30 N36 C50 4.4(9)
O10 C30 N36 C49 -14.7(14)
N38 C30 N36 C49 162.8(7)
N35 C50 N36 C30 -111.7(9)
C51 C50 N36 C30 0.7(9)
N35 C50 N36 C49 90.6(10)
C51 C50 N36 C49 -157.0(7)
N34 C49 N36 C30 117.7(10)
N34 C49 N36 C50 -86.2(10)
O9 C29 N37 C52 -10.4(15)
N35 C29 N37 C52 170.7(8)
O9 C29 N37 C51 -179.2(9)
N35 C29 N37 C51 1.8(11)
N39 C52 N37 C29 104.5(10)
N39 C52 N37 C51 -87.8(10)
N38 C51 N37 C29 -110.2(10)
C50 C51 N37 C29 3.9(10)
N38 C51 N37 C52 80.9(11)
C50 C51 N37 C52 -165.1(8)
O10 C30 N38 C53 8.0(14)
N36 C30 N38 C53 -169.6(8)
O10 C30 N38 C51 169.6(9)
N36 C30 N38 C51 -8.0(10)
N40 C53 N38 C30 -119.4(9)
N40 C53 N38 C51 81.6(11)
N37 C51 N38 C30 121.1(8)
C50 C51 N38 C30 8.3(10)
N37 C51 N38 C53 -78.0(11)
C50 C51 N38 C53 169.2(7)
O11 C31 N39 C54 172.0(9)
N41 C31 N39 C54 -7.5(10)
O11 C31 N39 C52 6.1(14)
N41 C31 N39 C52 -173.4(8)
N40 C54 N39 C31 121.6(9)
C55 C54 N39 C31 9.4(10)
N40 C54 N39 C52 -72.9(11)
C55 C54 N39 C52 174.9(8)
N37 C52 N39 C31 -112.5(9)
N37 C52 N39 C54 83.5(10)
O12 C32 N40 C54 176.8(8)
N42 C32 N40 C54 -3.2(10)
O12 C32 N40 C53 -3.9(14)
N42 C32 N40 C53 176.1(8)
N39 C54 N40 C32 -104.6(9)
C55 C54 N40 C32 8.2(10)
N39 C54 N40 C53 76.2(11)
C55 C54 N40 C53 -171.0(8)
N38 C53 N40 C32 97.4(10)
N38 C53 N40 C54 -83.5(11)
O11 C31 N41 C55 -177.5(8)
N39 C31 N41 C55 2.0(10)
O11 C31 N41 C56 3.1(14)
N39 C31 N41 C56 -177.4(8)
N42 C55 N41 C31 -107.3(9)
C54 C55 N41 C31 3.7(10)
N42 C55 N41 C56 72.1(11)
C54 C55 N41 C56 -176.9(8)
N43 C56 N41 C31 99.1(10)
N43 C56 N41 C55 -80.2(10)
O12 C32 N42 C57 19.6(14)
N40 C32 N42 C57 -160.4(7)
O12 C32 N42 C55 176.1(9)
N40 C32 N42 C55 -3.9(10)
N44 C57 N42 C32 -112.1(9)
N44 C57 N42 C55 93.8(10)
N41 C55 N42 C32 118.8(8)
C54 C55 N42 C32 8.7(10)
N41 C55 N42 C57 -85.3(10)
C54 C55 N42 C57 164.6(7)
O13 C33 N43 C58 176.3(10)
N45 C33 N43 C58 -3.0(11)
O13 C33 N43 C56 11.1(15)
N45 C33 N43 C56 -168.1(8)
N44 C58 N43 C33 110.4(9)
C59 C58 N43 C33 -1.1(11)
N44 C58 N43 C56 -84.5(11)
C59 C58 N43 C56 164.0(8)
N41 C56 N43 C33 -102.4(10)
N41 C56 N43 C58 93.9(10)
O14 C34 N44 C58 -174.2(10)
N46 C34 N44 C58 2.2(11)
O14 C34 N44 C57 2.2(16)
N46 C34 N44 C57 178.6(8)
N43 C58 N44 C34 -114.3(9)
C59 C58 N44 C34 -2.8(11)
N43 C58 N44 C57 69.4(12)
C59 C58 N44 C57 -179.0(8)
N42 C57 N44 C34 106.0(10)
N42 C57 N44 C58 -78.0(12)
O13 C33 N45 C60 -15.3(16)
N43 C33 N45 C60 163.9(9)
O13 C33 N45 C59 -173.0(10)
N43 C33 N45 C59 6.2(11)
N47 C60 N45 C33 121.4(10)
N47 C60 N45 C59 -82.7(12)
N46 C59 N45 C33 -117.2(8)
C58 C59 N45 C33 -6.6(10)
N46 C59 N45 C60 84.8(10)
C58 C59 N45 C60 -164.6(8)
O14 C34 N46 C61 7.6(16)
N44 C34 N46 C61 -168.8(8)
O14 C34 N46 C59 175.8(10)
N44 C34 N46 C59 -0.6(11)
N48 C61 N46 C34 -113.4(10)
N48 C61 N46 C59 80.0(12)
N45 C59 N46 C34 109.2(8)
C58 C59 N46 C34 -1.1(11)
N45 C59 N46 C61 -83.1(11)
C58 C59 N46 C61 166.6(8)
O1 C21 N47 C60 5.0(15)
N21 C21 N47 C60 -174.6(8)
O1 C21 N47 C62 178.7(9)
N21 C21 N47 C62 -0.9(12)
N45 C60 N47 C21 -110.2(10)
N45 C60 N47 C62 76.9(13)
N48 C62 N47 C21 106.2(10)
C35 C62 N47 C21 -5.5(12)
N48 C62 N47 C60 -80.3(13)
C35 C62 N47 C60 168.0(8)
O2 C22 N48 C62 -171.5(9)
N22 C22 N48 C62 10.4(10)
O2 C22 N48 C61 -21.4(13)
N22 C22 N48 C61 160.4(8)
N47 C62 N48 C22 -123.2(9)
C35 C62 N48 C22 -11.8(10)
N47 C62 N48 C61 87.5(11)
C35 C62 N48 C61 -161.0(8)
N46 C61 N48 C22 129.4(9)
N46 C61 N48 C62 -83.5(11)
